data_7223721
loop_
_publ_author_name
'Saritemur, Gizem'
'Nomen Miralles, Laura'
'Husson, Deborah'
'Pitak, Mateusz B.'
'Coles, Simon J.'
'Wallis, John D.'

_publ_section_title
;
 Two modes of peri-interaction between an aldehyde group and a carboxylate
 anion in naphthalaldehydate salts
;
_journal_issue 6
_journal_name_full CrystEngComm
_journal_page_first 948
_journal_paper_doi 10.1039/C5CE02282G
_journal_volume 18
_journal_year 2016
_chemical_formula_sum 'C31 H25 N3 O3'
_chemical_formula_weight 487.54
_chemical_melting_point 403.0(10)
_chemical_name_systematic 'N,N',N''-triphenylguanidinium naphthalaldehydate,(PhNH)3C.15'
_space_group_crystal_system orthorhombic
_space_group_IT_number 61
_space_group_name_Hall '-P 2ac 2ab'
_space_group_name_H-M_alt 'P b c a'
_symmetry_space_group_name_Hall '-P 2ac 2ab'
_symmetry_space_group_name_H-M 'P b c a'
_atom_sites_solution_hydrogens geom
_audit_creation_method SHELXL-2014
_audit_update_record
;
2015-11-05 deposited with the CCDC.
2016-01-04 downloaded from the CCDC.
;
_cell_angle_alpha 90
_cell_angle_beta 90
_cell_angle_gamma 90
_cell_formula_units_Z 8
_cell_length_a 20.9749(14)
_cell_length_b 19.1882(6)
_cell_length_c 13.2738(4)
_cell_measurement_reflns_used 26863
_cell_measurement_temperature 100(2)
_cell_measurement_theta_max 27.5
_cell_measurement_theta_min 3.1
_cell_volume 5342.3(4)
_computing_cell_refinement
;
CrystalClear-SM Expert 3.1 b27 (Rigaku, 2012)
;
_computing_data_collection
;
CrystalClear-SM Expert 3.1 b27 (Rigaku, 2012)
;
_computing_data_reduction
;
CrystalClear-SM Expert 3.1 b27 (Rigaku, 2012)
;
_computing_structure_refinement 'SHELXL-2014 (Sheldrick, 2014)'
_computing_structure_solution 'SHELXS-97  (Sheldrick, 2007)'
_diffrn_ambient_temperature 100(2)
_diffrn_detector CCD
_diffrn_detector_area_resol_mean 28.5714
_diffrn_measured_fraction_theta_full 0.998
_diffrn_measured_fraction_theta_max 0.997
_diffrn_measurement_device
;
AFC12 (Right): Kappa 3 circle
;
_diffrn_measurement_device_type
;
Rigaku Saturn724+ (2x2 bin mode)
;
_diffrn_measurement_method 'profile data from \w-scans'
_diffrn_measurement_specimen_support Mitegen
_diffrn_radiation_monochromator Confocal
_diffrn_radiation_type 'Mo K\a'
_diffrn_radiation_wavelength 0.71075
_diffrn_reflns_av_R_equivalents 0.0347
_diffrn_reflns_av_unetI/netI 0.0262
_diffrn_reflns_laue_measured_fraction_full 0.998
_diffrn_reflns_laue_measured_fraction_max 0.997
_diffrn_reflns_limit_h_max 27
_diffrn_reflns_limit_h_min -26
_diffrn_reflns_limit_k_max 24
_diffrn_reflns_limit_k_min -16
_diffrn_reflns_limit_l_max 17
_diffrn_reflns_limit_l_min -15
_diffrn_reflns_number 34787
_diffrn_reflns_point_group_measured_fraction_full 0.998
_diffrn_reflns_point_group_measured_fraction_max 0.997
_diffrn_reflns_theta_full 27.000
_diffrn_reflns_theta_max 27.480
_diffrn_reflns_theta_min 3.069
_diffrn_source 'Rotating Anode'
_diffrn_source_current 55.0
_diffrn_source_power 2.5
_diffrn_source_voltage 45.0
_exptl_absorpt_coefficient_mu 0.079
_exptl_absorpt_correction_T_max 1.000
_exptl_absorpt_correction_T_min 0.733
_exptl_absorpt_correction_type multi-scan
_exptl_absorpt_process_details
;
 CrystalClear-SM Expert 3.1 b27 (Rigaku, 2012)
;
_exptl_crystal_colour Colorless
_exptl_crystal_density_diffrn 1.212
_exptl_crystal_description Plate
_exptl_crystal_F_000 2048
_exptl_crystal_recrystallization_method 'Re-crystallisation from solvent: methanol'
_exptl_crystal_size_max 0.430
_exptl_crystal_size_mid 0.250
_exptl_crystal_size_min 0.030
_refine_diff_density_max 0.234
_refine_diff_density_min -0.242
_refine_diff_density_rms 0.037
_refine_ls_extinction_method none
_refine_ls_goodness_of_fit_ref 1.040
_refine_ls_hydrogen_treatment constr
_refine_ls_matrix_type full
_refine_ls_number_parameters 390
_refine_ls_number_reflns 6106
_refine_ls_number_restraints 646
_refine_ls_restrained_S_all 0.992
_refine_ls_R_factor_all 0.0518
_refine_ls_R_factor_gt 0.0394
_refine_ls_shift/su_max 0.001
_refine_ls_shift/su_mean 0.000
_refine_ls_structure_factor_coef Fsqd
_refine_ls_weighting_details 'w=1/[\s^2^(Fo^2^)+(0.0436P)^2^+1.7984P] where P=(Fo^2^+2Fc^2^)/3'
_refine_ls_weighting_scheme calc
_refine_ls_wR_factor_gt 0.0940
_refine_ls_wR_factor_ref 0.1004
_reflns_Friedel_coverage 0.000
_reflns_number_gt 4981
_reflns_number_total 6106
_reflns_threshold_expression 'I > 2\s(I)'
_cod_data_source_file c5ce02282g2.cif
_cod_data_source_block PhNH3Csalt
_cod_depositor_comments
;
The following automatic conversions were performed:

'_chemical_melting_point' value '402-404' was changed to '403.0(10)'
- the average value was taken and precision was estimated.

'_exptl_absorpt_correction_type' value 'Multi-scan' changed to
'multi-scan' according to
/usr/data/users/saulius/crontab/automatic-downloads/rss-feeds/RSC/lib/dictionaries/cif_core.dic
dictionary named 'cif_core.dic' version 2.4.2 from 2011-04-26.

Automatic conversion script
Id: cif_fix_values 4268 2015-11-12 08:31:59Z antanas 

 Adding full bibliography for 7223717--7223724.cif.
;
_cod_database_code 7223721
_shelx_space_group_comment
;
The symmetry employed for this shelxl refinement is uniquely defined
by the following loop, which should always be used as a source of
symmetry information in preference to the above space-group names.
They are only intended as comments.
;
_shelx_estimated_absorpt_t_min 0.967
_shelx_estimated_absorpt_t_max 0.998
_shelxl_version_number 2014-3

loop_
_space_group_symop_operation_xyz
'x, y, z'
'-x+1/2, -y, z+1/2'
'x+1/2, -y+1/2, -z'
'-x, y+1/2, -z+1/2'
'-x, -y, -z'
'x-1/2, y, -z-1/2'
'-x-1/2, y-1/2, z'
'x, -y-1/2, z-1/2'

loop_
_atom_site_label
_atom_site_type_symbol
_atom_site_fract_x
_atom_site_fract_y
_atom_site_fract_z
_atom_site_U_iso_or_equiv
_atom_site_adp_type
_atom_site_occupancy
_atom_site_site_symmetry_order
_atom_site_calc_flag
_atom_site_refinement_flags_posn
_atom_site_refinement_flags_adp
_atom_site_refinement_flags_occupancy
_atom_site_disorder_assembly
_atom_site_disorder_group
C1 C 0.52232(6) 0.63822(6) 0.55583(8) 0.0190(2) Uani 1 1 d . U . . .
C2 C 0.58102(6) 0.64878(6) 0.59918(9) 0.0240(3) Uani 1 1 d . U . . .
H2 H 0.6073 0.6856 0.5753 0.029 Uiso 1 1 calc R U . . .
C3 C 0.60302(6) 0.60622(7) 0.67822(10) 0.0296(3) Uani 1 1 d . U . . .
H3 H 0.6439 0.6141 0.7070 0.035 Uiso 1 1 calc R U . . .
C4 C 0.56538(7) 0.55364(7) 0.71313(10) 0.0293(3) Uani 1 1 d . U . . .
H4 H 0.5791 0.5269 0.7693 0.035 Uiso 1 1 calc R U . . .
C5 C 0.50613(6) 0.53824(6) 0.66708(9) 0.0235(3) Uani 1 1 d . U . . .
C6 C 0.46918(7) 0.48040(7) 0.69943(10) 0.0289(3) Uani 1 1 d . U . . .
H6 H 0.4830 0.4539 0.7558 0.035 Uiso 1 1 calc R U . . .
C7 C 0.41448(7) 0.46212(7) 0.65151(11) 0.0308(3) Uani 1 1 d . U . . .
H7 H 0.3903 0.4234 0.6745 0.037 Uiso 1 1 calc R U . . .
C8 C 0.39375(6) 0.50074(6) 0.56771(10) 0.0273(3) Uani 1 1 d . U . . .
H8 H 0.3558 0.4873 0.5340 0.033 Uiso 1 1 calc R U . . .
C9 C 0.42741(6) 0.55782(6) 0.53345(9) 0.0214(2) Uani 1 1 d . U . . .
C10 C 0.48441(6) 0.57950(6) 0.58425(9) 0.0194(2) Uani 1 1 d . U . . .
C11 C 0.49793(6) 0.69277(6) 0.48386(8) 0.0182(2) Uani 1 1 d . U . . .
C12 C 0.40664(6) 0.58713(6) 0.43452(10) 0.0236(3) Uani 1 1 d . U . . .
H12 H 0.4381 0.6073 0.3921 0.028 Uiso 1 1 calc R U . . .
C13 C 0.40376(5) 0.73181(6) 0.75880(9) 0.0190(2) Uani 1 1 d . U . . .
C26 C 0.34190(6) 0.65513(6) 0.86956(9) 0.0209(2) Uani 1 1 d . U . . .
C27 C 0.34847(6) 0.59249(6) 0.81814(10) 0.0255(3) Uani 1 1 d . U . . .
H27 H 0.3792 0.5881 0.7659 0.031 Uiso 1 1 calc R U . . .
C28 C 0.31006(7) 0.53660(7) 0.84350(11) 0.0327(3) Uani 1 1 d . U . . .
H28 H 0.3141 0.4939 0.8078 0.039 Uiso 1 1 calc R U . . .
C29 C 0.26576(7) 0.54210(8) 0.92026(11) 0.0373(3) Uani 1 1 d . U . . .
H29 H 0.2397 0.5034 0.9376 0.045 Uiso 1 1 calc R U . . .
C30 C 0.25976(7) 0.60460(8) 0.97166(11) 0.0367(3) Uani 1 1 d . U . . .
H30 H 0.2295 0.6086 1.0246 0.044 Uiso 1 1 calc R U . . .
C31 C 0.29749(6) 0.66128(7) 0.94648(10) 0.0283(3) Uani 1 1 d . U . . .
H31 H 0.2930 0.7041 0.9817 0.034 Uiso 1 1 calc R U . . .
N1 N 0.45878(5) 0.76712(5) 0.75439(7) 0.0201(2) Uani 1 1 d . U . . .
H1' H 0.4860 0.7609 0.8040 0.024 Uiso 1 1 calc R U . A 1
N2 N 0.37272(5) 0.71591(5) 0.67377(7) 0.0193(2) Uani 1 1 d . U . . .
H2' H 0.3944 0.7051 0.6192 0.023 Uiso 1 1 calc R U . B 1
N3 N 0.38295(5) 0.71260(5) 0.84959(7) 0.0221(2) Uani 1 1 d . U . . .
H3' H 0.3956 0.7375 0.9015 0.027 Uiso 1 1 calc R U . . .
O1 O 0.53446(4) 0.71574(5) 0.41776(6) 0.02400(19) Uani 1 1 d . U . . .
O2 O 0.44022(4) 0.71202(4) 0.49662(6) 0.02026(18) Uani 1 1 d . U . . .
O3 O 0.35189(5) 0.58661(5) 0.40544(7) 0.0334(2) Uani 1 1 d . U . . .
C14A C 0.4763(4) 0.8124(5) 0.6786(6) 0.0204(4) Uani 0.52(4) 1 d G U P C 1
C15A C 0.4341(4) 0.8519(5) 0.6215(8) 0.0350(18) Uani 0.52(4) 1 d G U P C 1
H15A H 0.3895 0.8480 0.6327 0.042 Uiso 0.52(4) 1 calc R U P C 1
C16A C 0.4572(6) 0.8970(5) 0.5481(7) 0.0333(15) Uani 0.52(4) 1 d G U P C 1
H16A H 0.4283 0.9239 0.5091 0.040 Uiso 0.52(4) 1 calc R U P C 1
C17A C 0.5224(7) 0.9025(5) 0.5317(5) 0.0391(17) Uani 0.52(4) 1 d G U P C 1
H17A H 0.5381 0.9334 0.4815 0.047 Uiso 0.52(4) 1 calc R U P C 1
C18A C 0.5646(5) 0.8630(6) 0.5888(9) 0.0368(15) Uani 0.52(4) 1 d G U P C 1
H18A H 0.6092 0.8669 0.5776 0.044 Uiso 0.52(4) 1 calc R U P C 1
C19A C 0.5416(4) 0.8180(5) 0.6622(8) 0.0233(11) Uani 0.52(4) 1 d G U P C 1
H19A H 0.5704 0.7910 0.7012 0.028 Uiso 0.52(4) 1 calc R U P C 1
C14B C 0.4759(4) 0.8177(5) 0.6766(7) 0.0204(4) Uani 0.48(4) 1 d G U P C 2
C15B C 0.4291(3) 0.8602(5) 0.6352(6) 0.0150(12) Uani 0.48(4) 1 d G U P C 2
H15B H 0.3863 0.8568 0.6582 0.018 Uiso 0.48(4) 1 calc R U P C 2
C16B C 0.4448(5) 0.9077(5) 0.5602(6) 0.0298(14) Uani 0.48(4) 1 d G U P C 2
H16B H 0.4128 0.9367 0.5319 0.036 Uiso 0.48(4) 1 calc R U P C 2
C17B C 0.5074(6) 0.9127(6) 0.5265(6) 0.0395(17) Uani 0.48(4) 1 d G U P C 2
H17B H 0.5182 0.9451 0.4752 0.047 Uiso 0.48(4) 1 calc R U P C 2
C18B C 0.5542(5) 0.8702(6) 0.5679(11) 0.0344(18) Uani 0.48(4) 1 d G U P C 2
H18B H 0.5970 0.8736 0.5449 0.041 Uiso 0.48(4) 1 calc R U P C 2
C19B C 0.5385(4) 0.8227(5) 0.6429(11) 0.0264(14) Uani 0.48(4) 1 d G U P C 2
H19B H 0.5705 0.7936 0.6712 0.032 Uiso 0.48(4) 1 calc R U P C 2
C20A C 0.3063(4) 0.7164(7) 0.6710(11) 0.030(2) Uani 0.37(4) 1 d G U P D 1
C21A C 0.2713(5) 0.7664(7) 0.7229(13) 0.0271(16) Uani 0.37(4) 1 d G U P D 1
H21A H 0.2921 0.7969 0.7688 0.033 Uiso 0.37(4) 1 calc R U P D 1
C22A C 0.2060(5) 0.7719(9) 0.7075(15) 0.041(2) Uani 0.37(4) 1 d G U P D 1
H22A H 0.1821 0.8060 0.7429 0.049 Uiso 0.37(4) 1 calc R U P D 1
C23A C 0.1756(4) 0.7274(11) 0.6403(15) 0.039(3) Uani 0.37(4) 1 d G U P D 1
H23A H 0.1309 0.7311 0.6298 0.047 Uiso 0.37(4) 1 calc R U P D 1
C24A C 0.2106(6) 0.6774(10) 0.5884(13) 0.036(2) Uani 0.37(4) 1 d G U P D 1
H24A H 0.1898 0.6469 0.5425 0.043 Uiso 0.37(4) 1 calc R U P D 1
C25A C 0.2759(6) 0.6719(8) 0.6038(12) 0.0353(19) Uani 0.37(4) 1 d G U P D 1
H25A H 0.2999 0.6377 0.5684 0.042 Uiso 0.37(4) 1 calc R U P D 1
C20B C 0.3048(2) 0.7127(3) 0.6602(6) 0.0164(10) Uani 0.63(4) 1 d G U P D 2
C21B C 0.2645(3) 0.7606(3) 0.7061(7) 0.0274(10) Uani 0.63(4) 1 d G U P D 2
H21B H 0.2813 0.7942 0.7515 0.033 Uiso 0.63(4) 1 calc R U P D 2
C22B C 0.1995(3) 0.7595(4) 0.6854(7) 0.0296(12) Uani 0.63(4) 1 d G U P D 2
H22B H 0.1720 0.7922 0.7167 0.036 Uiso 0.63(4) 1 calc R U P D 2
C23B C 0.17489(19) 0.7104(5) 0.6190(7) 0.0327(12) Uani 0.63(4) 1 d G U P D 2
H23B H 0.1305 0.7096 0.6049 0.039 Uiso 0.63(4) 1 calc R U P D 2
C24B C 0.2152(3) 0.6624(5) 0.5732(6) 0.0363(10) Uani 0.63(4) 1 d G U P D 2
H24B H 0.1984 0.6289 0.5278 0.044 Uiso 0.63(4) 1 calc R U P D 2
C25B C 0.2802(3) 0.6636(4) 0.5938(6) 0.0246(9) Uani 0.63(4) 1 d G U P D 2
H25B H 0.3078 0.6308 0.5625 0.030 Uiso 0.63(4) 1 calc R U P D 2

loop_
_atom_site_aniso_label
_atom_site_aniso_U_11
_atom_site_aniso_U_22
_atom_site_aniso_U_33
_atom_site_aniso_U_23
_atom_site_aniso_U_13
_atom_site_aniso_U_12
C1 0.0216(6) 0.0184(5) 0.0169(5) -0.0021(4) 0.0012(4) 0.0029(4)
C2 0.0230(6) 0.0227(6) 0.0262(6) -0.0039(5) -0.0019(5) 0.0019(5)
C3 0.0276(7) 0.0321(7) 0.0290(7) -0.0051(5) -0.0101(5) 0.0053(5)
C4 0.0351(7) 0.0306(7) 0.0222(6) 0.0016(5) -0.0050(5) 0.0115(5)
C5 0.0284(6) 0.0215(6) 0.0205(6) 0.0003(4) 0.0030(5) 0.0071(5)
C6 0.0363(7) 0.0230(6) 0.0272(7) 0.0066(5) 0.0089(6) 0.0093(5)
C7 0.0348(7) 0.0188(6) 0.0387(7) 0.0041(5) 0.0136(6) 0.0018(5)
C8 0.0241(6) 0.0212(6) 0.0366(7) -0.0031(5) 0.0055(6) -0.0003(5)
C9 0.0220(6) 0.0173(5) 0.0249(6) -0.0020(4) 0.0029(5) 0.0022(4)
C10 0.0217(6) 0.0181(5) 0.0185(5) -0.0010(4) 0.0034(5) 0.0045(4)
C11 0.0206(5) 0.0170(5) 0.0171(5) -0.0031(4) -0.0012(4) -0.0019(4)
C12 0.0248(6) 0.0194(6) 0.0265(6) -0.0055(5) -0.0031(5) -0.0008(5)
C13 0.0196(5) 0.0178(5) 0.0196(6) -0.0014(4) 0.0018(4) -0.0005(4)
C26 0.0199(6) 0.0236(6) 0.0192(6) 0.0007(4) -0.0004(5) -0.0047(5)
C27 0.0270(6) 0.0254(6) 0.0240(6) -0.0016(5) 0.0070(5) -0.0019(5)
C28 0.0373(8) 0.0244(6) 0.0363(7) -0.0036(5) 0.0070(6) -0.0066(6)
C29 0.0360(8) 0.0323(7) 0.0437(8) -0.0019(6) 0.0112(7) -0.0138(6)
C30 0.0337(8) 0.0399(8) 0.0364(8) -0.0041(6) 0.0163(6) -0.0118(6)
C31 0.0295(7) 0.0293(6) 0.0260(6) -0.0054(5) 0.0061(5) -0.0059(5)
N1 0.0199(5) 0.0231(5) 0.0173(5) 0.0002(4) -0.0007(4) -0.0032(4)
N2 0.0172(5) 0.0240(5) 0.0168(5) -0.0023(4) 0.0024(4) -0.0019(4)
N3 0.0261(5) 0.0238(5) 0.0165(5) -0.0028(4) 0.0026(4) -0.0065(4)
O1 0.0219(4) 0.0290(5) 0.0211(4) 0.0034(3) 0.0007(3) -0.0035(3)
O2 0.0221(4) 0.0209(4) 0.0177(4) 0.0011(3) 0.0010(3) 0.0033(3)
O3 0.0289(5) 0.0335(5) 0.0377(5) -0.0043(4) -0.0109(4) -0.0019(4)
C14A 0.0281(6) 0.0159(10) 0.0172(6) -0.0029(6) 0.0025(5) -0.0053(6)
C15A 0.046(3) 0.026(3) 0.033(3) -0.010(2) -0.001(2) -0.0050(19)
C16A 0.067(4) 0.012(2) 0.021(2) -0.0038(17) -0.006(2) -0.001(2)
C17A 0.077(4) 0.014(2) 0.026(2) -0.0014(15) 0.019(2) -0.008(3)
C18A 0.053(3) 0.031(3) 0.027(3) -0.005(2) 0.018(2) -0.009(2)
C19A 0.033(2) 0.021(2) 0.016(2) -0.0051(14) 0.0076(14) -0.0089(16)
C14B 0.0281(6) 0.0159(10) 0.0172(6) -0.0029(6) 0.0025(5) -0.0053(6)
C15B 0.026(2) 0.0072(16) 0.0119(19) -0.0048(15) -0.0050(14) -0.0032(13)
C16B 0.053(3) 0.011(2) 0.025(2) -0.0076(17) -0.001(2) -0.0012(19)
C17B 0.063(4) 0.022(3) 0.033(2) 0.0053(19) 0.012(2) -0.004(3)
C18B 0.042(3) 0.020(2) 0.041(4) 0.000(3) 0.027(3) -0.008(2)
C19B 0.030(2) 0.023(2) 0.026(4) 0.000(2) 0.014(2) 0.0021(18)
C20A 0.036(4) 0.032(4) 0.021(4) 0.005(3) -0.006(3) -0.011(3)
C21A 0.015(2) 0.041(4) 0.025(4) 0.008(2) 0.002(2) 0.005(2)
C22A 0.027(3) 0.051(5) 0.045(6) 0.010(3) -0.002(3) 0.004(3)
C23A 0.019(3) 0.053(7) 0.047(6) 0.010(4) -0.005(2) 0.002(2)
C24A 0.024(3) 0.050(5) 0.032(4) -0.004(3) -0.011(3) -0.008(3)
C25A 0.032(3) 0.046(5) 0.027(4) 0.001(3) 0.004(3) 0.002(3)
C20B 0.0103(17) 0.023(2) 0.0161(16) 0.0044(14) 0.0021(12) 0.0038(15)
C21B 0.030(2) 0.0255(16) 0.027(2) -0.0042(15) 0.0021(15) 0.0009(15)
C22B 0.0219(17) 0.033(2) 0.034(3) -0.0013(17) 0.0062(16) 0.0076(15)
C23B 0.0227(15) 0.041(3) 0.034(3) 0.0002(19) -0.0048(13) 0.0032(14)
C24B 0.0251(17) 0.042(2) 0.042(3) -0.0125(16) -0.0081(15) 0.0034(15)
C25B 0.0174(16) 0.0302(16) 0.0263(19) -0.0064(14) -0.0065(15) 0.0004(13)

loop_
_atom_type_symbol
_atom_type_description
_atom_type_scat_dispersion_real
_atom_type_scat_dispersion_imag
_atom_type_scat_source
C C 0.0033 0.0016 'International Tables Vol C Tables 4.2.6.8 and 6.1.1.4'
H H 0.0000 0.0000 'International Tables Vol C Tables 4.2.6.8 and 6.1.1.4'
N N 0.0061 0.0033 'International Tables Vol C Tables 4.2.6.8 and 6.1.1.4'
O O 0.0106 0.0060 'International Tables Vol C Tables 4.2.6.8 and 6.1.1.4'

loop_
_geom_angle_atom_site_label_1
_geom_angle_atom_site_label_2
_geom_angle_atom_site_label_3
_geom_angle
C2 C1 C10 120.27(11)
C2 C1 C11 117.87(11)
C10 C1 C11 121.73(10)
C1 C2 C3 121.36(12)
C1 C2 H2 119.3
C3 C2 H2 119.3
C4 C3 C2 119.56(12)
C4 C3 H3 120.2
C2 C3 H3 120.2
C3 C4 C5 121.08(12)
C3 C4 H4 119.5
C5 C4 H4 119.5
C4 C5 C6 120.76(12)
C4 C5 C10 119.74(11)
C6 C5 C10 119.44(12)
C7 C6 C5 121.42(12)
C7 C6 H6 119.3
C5 C6 H6 119.3
C6 C7 C8 119.73(12)
C6 C7 H7 120.1
C8 C7 H7 120.1
C9 C8 C7 121.40(12)
C9 C8 H8 119.3
C7 C8 H8 119.3
C8 C9 C10 120.11(11)
C8 C9 C12 116.06(11)
C10 C9 C12 123.18(11)
C5 C10 C1 117.54(11)
C5 C10 C9 117.81(11)
C1 C10 C9 124.62(10)
O1 C11 O2 125.05(11)
O1 C11 C1 118.92(10)
O2 C11 C1 116.03(10)
O3 C12 C9 123.62(12)
O3 C12 H12 118.2
C9 C12 H12 118.2
N3 C13 N2 122.68(10)
N3 C13 N1 117.46(10)
N2 C13 N1 119.84(10)
C31 C26 C27 120.13(11)
C31 C26 N3 118.50(11)
C27 C26 N3 121.24(11)
C28 C27 C26 119.57(12)
C28 C27 H27 120.2
C26 C27 H27 120.2
C27 C28 C29 120.77(13)
C27 C28 H28 119.6
C29 C28 H28 119.6
C28 C29 C30 119.33(13)
C28 C29 H29 120.3
C30 C29 H29 120.3
C29 C30 C31 120.58(13)
C29 C30 H30 119.7
C31 C30 H30 119.7
C30 C31 C26 119.61(12)
C30 C31 H31 120.2
C26 C31 H31 120.2
C13 N1 C14A 125.5(3)
C13 N1 C14B 125.3(3)
C13 N1 H1' 117.3
C14A N1 H1' 117.3
C13 N2 C20A 120.4(6)
C13 N2 C20B 126.7(3)
C13 N2 H2' 119.8
C20A N2 H2' 119.8
C13 N3 C26 125.45(10)
C13 N3 H3' 117.3
C26 N3 H3' 117.3
N1 C14A C15A 124.8(5)
N1 C14A C19A 115.2(5)
C15A C14A C19A 120.0
C14A C15A C16A 120.0
C14A C15A H15A 120.0
C16A C15A H15A 120.0
C15A C16A C17A 120.0
C15A C16A H16A 120.0
C17A C16A H16A 120.0
C16A C17A C18A 120.0
C16A C17A H17A 120.0
C18A C17A H17A 120.0
C19A C18A C17A 120.0
C19A C18A H18A 120.0
C17A C18A H18A 120.0
C18A C19A C14A 120.0
C18A C19A H19A 120.0
C14A C19A H19A 120.0
C15B C14B C19B 120.0
C15B C14B N1 119.7(5)
C19B C14B N1 120.3(5)
C16B C15B C14B 120.0
C16B C15B H15B 120.0
C14B C15B H15B 120.0
C17B C16B C15B 120.0
C17B C16B H16B 120.0
C15B C16B H16B 120.0
C16B C17B C18B 120.0
C16B C17B H17B 120.0
C18B C17B H17B 120.0
C17B C18B C19B 120.0
C17B C18B H18B 120.0
C19B C18B H18B 120.0
C18B C19B C14B 120.0
C18B C19B H19B 120.0
C14B C19B H19B 120.0
C21A C20A C25A 120.0
C21A C20A N2 121.3(6)
C25A C20A N2 118.1(6)
C22A C21A C20A 120.0
C22A C21A H21A 120.0
C20A C21A H21A 120.0
C21A C22A C23A 120.0
C21A C22A H22A 120.0
C23A C22A H22A 120.0
C24A C23A C22A 120.0
C24A C23A H23A 120.0
C22A C23A H23A 120.0
C23A C24A C25A 120.0
C23A C24A H24A 120.0
C25A C24A H24A 120.0
C24A C25A C20A 120.0
C24A C25A H25A 120.0
C20A C25A H25A 120.0
C21B C20B C25B 120.0
C21B C20B N2 121.3(3)
C25B C20B N2 118.5(3)
C20B C21B C22B 120.0
C20B C21B H21B 120.0
C22B C21B H21B 120.0
C23B C22B C21B 120.0
C23B C22B H22B 120.0
C21B C22B H22B 120.0
C24B C23B C22B 120.0
C24B C23B H23B 120.0
C22B C23B H23B 120.0
C25B C24B C23B 120.0
C25B C24B H24B 120.0
C23B C24B H24B 120.0
C24B C25B C20B 120.0
C24B C25B H25B 120.0
C20B C25B H25B 120.0

loop_
_geom_bond_atom_site_label_1
_geom_bond_atom_site_label_2
_geom_bond_distance
C1 C2 1.3741(17)
C1 C10 1.4297(16)
C1 C11 1.5066(16)
C2 C3 1.4074(18)
C2 H2 0.9500
C3 C4 1.362(2)
C3 H3 0.9500
C4 C5 1.4163(19)
C4 H4 0.9500
C5 C6 1.4200(18)
C5 C10 1.4295(16)
C6 C7 1.358(2)
C6 H6 0.9500
C7 C8 1.4055(19)
C7 H7 0.9500
C8 C9 1.3801(17)
C8 H8 0.9500
C9 C10 1.4343(17)
C9 C12 1.4935(17)
C11 O1 1.2455(14)
C11 O2 1.2768(14)
C12 O3 1.2115(15)
C12 H12 0.9500
C13 N3 1.3337(15)
C13 N2 1.3381(15)
C13 N1 1.3395(15)
C26 C31 1.3871(17)
C26 C27 1.3890(17)
C26 N3 1.4241(15)
C27 C28 1.3830(18)
C27 H27 0.9500
C28 C29 1.383(2)
C28 H28 0.9500
C29 C30 1.385(2)
C29 H29 0.9500
C30 C31 1.3859(18)
C30 H30 0.9500
C31 H31 0.9500
N1 C14A 1.379(6)
N1 C14B 1.462(7)
N1 H1' 0.8800
N2 C20A 1.393(8)
N2 C20B 1.437(4)
N2 H2' 0.8800
N3 H3' 0.8800
C14A C15A 1.3900
C14A C19A 1.3900
C15A C16A 1.3900
C15A H15A 0.9500
C16A C17A 1.3900
C16A H16A 0.9500
C17A C18A 1.3900
C17A H17A 0.9500
C18A C19A 1.3900
C18A H18A 0.9500
C19A H19A 0.9500
C14B C15B 1.3900
C14B C19B 1.3900
C15B C16B 1.3900
C15B H15B 0.9500
C16B C17B 1.3900
C16B H16B 0.9500
C17B C18B 1.3900
C17B H17B 0.9500
C18B C19B 1.3900
C18B H18B 0.9500
C19B H19B 0.9500
C20A C21A 1.3900
C20A C25A 1.3900
C21A C22A 1.3900
C21A H21A 0.9500
C22A C23A 1.3900
C22A H22A 0.9500
C23A C24A 1.3900
C23A H23A 0.9500
C24A C25A 1.3900
C24A H24A 0.9500
C25A H25A 0.9500
C20B C21B 1.3900
C20B C25B 1.3900
C21B C22B 1.3900
C21B H21B 0.9500
C22B C23B 1.3900
C22B H22B 0.9500
C23B C24B 1.3900
C23B H23B 0.9500
C24B C25B 1.3900
C24B H24B 0.9500
C25B H25B 0.9500

loop_
_geom_hbond_atom_site_label_D
_geom_hbond_atom_site_label_H
_geom_hbond_atom_site_label_A
_geom_hbond_distance_DH
_geom_hbond_distance_HA
_geom_hbond_distance_DA
_geom_hbond_angle_DHA
_geom_hbond_site_symmetry_A
N2 H2' O2 0.88 1.89 2.7459(12) 162.2 .
N3 H3' O2 0.88 1.85 2.7099(13) 166.9 8_576
N1 H1' O1 0.88 1.87 2.7074(13) 157.3 8_576
